data_1504768
loop_
_publ_author_name
'Rasberry, Roger D.'
'Smith, Mark D.'
'Shimizu, Ken D.'

_publ_section_title
;
 Origins of selectivity in a colorimetric charge-transfer sensor for
 diols.
;
_journal_issue 13
_journal_name_full 'Organic letters'
_journal_page_first 2889
_journal_page_last 2892
_journal_paper_doi 10.1021/ol801089e
_journal_volume 10
_journal_year 2008
_chemical_formula_moiety 'C28 H26 N4 O6, 2(C10 H8 O2), 2(C H2 Cl2)'
_chemical_formula_sum 'C50 H46 Cl4 N4 O10'
_chemical_formula_weight 1004.71
_chemical_name_systematic
; 
 ? 
;
_space_group_IT_number 14
_symmetry_cell_setting monoclinic
_symmetry_space_group_name_Hall '-P 2yn'
_symmetry_space_group_name_H-M 'P 1 21/n 1'
_atom_sites_solution_hydrogens mixed
_atom_sites_solution_primary direct
_atom_sites_solution_secondary difmap
_audit_creation_method SHELXL-97
_cell_angle_alpha 90.00
_cell_angle_beta 100.075(2)
_cell_angle_gamma 90.00
_cell_formula_units_Z 2
_cell_length_a 9.5982(7)
_cell_length_b 9.7577(7)
_cell_length_c 25.0162(18)
_cell_measurement_reflns_used 3181
_cell_measurement_temperature 150(1)
_cell_measurement_theta_max 23.235
_cell_measurement_theta_min 2.439
_cell_volume 2306.8(3)
_computing_cell_refinement 'SAINT-Plus Version 6.45 (Bruker, 2001)'
_computing_data_collection 'SMART Version 5.625 (Bruker, 2001)'
_computing_data_reduction 'SAINT-Plus Version 6.45 (Bruker, 2001)'
_computing_molecular_graphics various
_computing_publication_material 'SHELXTL Version 6.14 (Bruker, 2000)'
_computing_structure_refinement 'SHELXL-97 (Sheldrick, 1997)'
_computing_structure_solution 'SHELXS-97 (Sheldrick, 1990)'
_diffrn_ambient_temperature 150(1)
_diffrn_measured_fraction_theta_full 1.000
_diffrn_measured_fraction_theta_max 1.000
_diffrn_measurement_device_type 'Bruker SMART APEX CCD diffractometer'
_diffrn_measurement_method 'omega scans'
_diffrn_radiation_monochromator graphite
_diffrn_radiation_source 'fine-focus sealed tube'
_diffrn_radiation_type MoK\a
_diffrn_radiation_wavelength 0.71073
_diffrn_reflns_av_R_equivalents 0.0736
_diffrn_reflns_av_sigmaI/netI 0.0560
_diffrn_reflns_limit_h_max 10
_diffrn_reflns_limit_h_min -10
_diffrn_reflns_limit_k_max 10
_diffrn_reflns_limit_k_min -10
_diffrn_reflns_limit_l_max 27
_diffrn_reflns_limit_l_min -27
_diffrn_reflns_number 20469
_diffrn_reflns_theta_full 23.26
_diffrn_reflns_theta_max 23.26
_diffrn_reflns_theta_min 1.65
_exptl_absorpt_coefficient_mu 0.322
_exptl_absorpt_correction_type none
_exptl_crystal_colour red
_exptl_crystal_density_diffrn 1.446
_exptl_crystal_density_meas 0
_exptl_crystal_density_method 'not measured'
_exptl_crystal_description plate
_exptl_crystal_F_000 1044
_exptl_crystal_size_max 0.38
_exptl_crystal_size_mid 0.18
_exptl_crystal_size_min 0.02
_refine_diff_density_max 0.302
_refine_diff_density_min -0.369
_refine_diff_density_rms 0.049
_refine_ls_extinction_method none
_refine_ls_goodness_of_fit_ref 0.934
_refine_ls_hydrogen_treatment mixed
_refine_ls_matrix_type full
_refine_ls_number_parameters 318
_refine_ls_number_reflns 3311
_refine_ls_number_restraints 0
_refine_ls_restrained_S_all 0.934
_refine_ls_R_factor_all 0.0673
_refine_ls_R_factor_gt 0.0433
_refine_ls_shift/su_max 0.000
_refine_ls_shift/su_mean 0.000
_refine_ls_structure_factor_coef Fsqd
_refine_ls_weighting_details 'calc w=1/[\s^2^(Fo^2^)+(0.0556P)^2^+0.0000P] where P=(Fo^2^+2Fc^2^)/3'
_refine_ls_weighting_scheme calc
_refine_ls_wR_factor_gt 0.0981
_refine_ls_wR_factor_ref 0.1072
_reflns_number_gt 2290
_reflns_number_total 3311
_reflns_threshold_expression >2sigma(I)
_cod_data_source_file ol801089e-file004.cif
_cod_data_source_block rrii199m
_cod_depositor_comments
;
The following automatic conversions were performed:

'_symmetry_cell_setting' value 'Monoclinic' changed to 'monoclinic'
according to /home/saulius/struct/CIF-dictionaries/cif_core.dic
dictionary named 'cif_core.dic' version 2.4.1 from 2010-06-29.

Automatic conversion script
Id: cif_fix_values 1715 2011-07-08 13:25:40Z adriana 
;
_cod_original_sg_symbol_H-M 'P 21/n'
_cod_database_code 1504768

loop_
_symmetry_equiv_pos_as_xyz
'x, y, z'
'-x+1/2, y+1/2, -z+1/2'
'-x, -y, -z'
'x-1/2, -y-1/2, z-1/2'

loop_
_atom_site_label
_atom_site_type_symbol
_atom_site_fract_x
_atom_site_fract_y
_atom_site_fract_z
_atom_site_U_iso_or_equiv
_atom_site_adp_type
_atom_site_occupancy
_atom_site_symmetry_multiplicity
_atom_site_calc_flag
_atom_site_refinement_flags
C1 C 0.7041(3) 0.3263(3) 0.06127(11) 0.0216(7) Uani 1 1 d .
C2 C 0.6089(3) 0.4289(3) 0.02972(10) 0.0198(6) Uani 1 1 d .
C3 C 0.4776(3) 0.3685(3) 0.01297(10) 0.0193(6) Uani 1 1 d .
C4 C 0.4856(3) 0.2245(3) 0.03325(11) 0.0218(7) Uani 1 1 d .
C5 C 0.6361(3) 0.5638(3) 0.01730(10) 0.0202(6) Uani 1 1 d .
H5 H 0.7254 0.6062 0.0287 0.024 Uiso 1 1 calc R
C6 C 0.6774(3) 0.0794(3) 0.08583(11) 0.0264(7) Uani 1 1 d .
H6A H 0.7817 0.0806 0.0891 0.032 Uiso 1 1 calc R
H6B H 0.6409 0.0030 0.0613 0.032 Uiso 1 1 calc R
C7 C 0.6410(3) 0.0521(3) 0.14084(11) 0.0242(7) Uani 1 1 d .
C8 C 0.6829(3) -0.0725(3) 0.16642(12) 0.0277(7) Uani 1 1 d .
C9 C 0.6462(3) -0.0952(3) 0.21707(12) 0.0310(8) Uani 1 1 d .
C10 C 0.5746(3) 0.0036(3) 0.24184(12) 0.0315(8) Uani 1 1 d .
C11 C 0.5393(3) 0.1218(3) 0.21260(12) 0.0312(8) Uani 1 1 d .
H11 H 0.4890 0.1900 0.2286 0.037 Uiso 1 1 calc R
C12 C 0.7640(3) -0.1767(3) 0.14014(14) 0.0391(8) Uani 1 1 d .
H12A H 0.8588 -0.1413 0.1386 0.059 Uiso 1 1 calc R
H12B H 0.7141 -0.1955 0.1032 0.059 Uiso 1 1 calc R
H12C H 0.7722 -0.2616 0.1614 0.059 Uiso 1 1 calc R
C13 C 0.5448(4) -0.0101(4) 0.29873(12) 0.0469(9) Uani 1 1 d .
H13A H 0.5100 0.0775 0.3103 0.070 Uiso 1 1 calc R
H13B H 0.6320 -0.0356 0.3233 0.070 Uiso 1 1 calc R
H13C H 0.4731 -0.0811 0.2996 0.070 Uiso 1 1 calc R
C14 C 0.5883(4) -0.3075(3) 0.25512(14) 0.0508(10) Uani 1 1 d .
H14A H 0.5887 -0.3069 0.2943 0.076 Uiso 1 1 calc R
H14B H 0.6096 -0.4001 0.2437 0.076 Uiso 1 1 calc R
H14C H 0.4949 -0.2794 0.2358 0.076 Uiso 1 1 calc R
C15 C 0.4284(3) 0.4804(3) 0.12870(11) 0.0234(7) Uani 1 1 d .
C16 C 0.3075(3) 0.3967(3) 0.12229(12) 0.0277(7) Uani 1 1 d .
H16 H 0.3149 0.3052 0.1354 0.033 Uiso 1 1 calc R
C17 C 0.1793(3) 0.4462(3) 0.09737(11) 0.0284(7) Uani 1 1 d .
H17 H 0.0986 0.3884 0.0935 0.034 Uiso 1 1 calc R
C18 C 0.1644(3) 0.5812(3) 0.07727(11) 0.0259(7) Uani 1 1 d .
C19 C 0.0348(3) 0.6330(3) 0.04934(13) 0.0355(8) Uani 1 1 d .
H19 H -0.0475 0.5773 0.0452 0.043 Uiso 1 1 calc R
C20 C 0.0265(3) 0.7617(3) 0.02822(13) 0.0373(8) Uani 1 1 d .
H20 H -0.0615 0.7950 0.0093 0.045 Uiso 1 1 calc R
C21 C 0.1473(3) 0.8458(3) 0.03415(12) 0.0299(7) Uani 1 1 d .
H21 H 0.1405 0.9354 0.0191 0.036 Uiso 1 1 calc R
C22 C 0.2735(3) 0.7995(3) 0.06130(11) 0.0254(7) Uani 1 1 d .
C23 C 0.2873(3) 0.6654(3) 0.08422(11) 0.0224(7) Uani 1 1 d .
C24 C 0.4177(3) 0.6131(3) 0.11129(11) 0.0243(7) Uani 1 1 d .
H24 H 0.4988 0.6707 0.1174 0.029 Uiso 1 1 calc R
C25 C 0.3133(4) 0.4395(4) 0.33166(13) 0.0537(10) Uani 1 1 d .
H25A H 0.3541 0.3547 0.3497 0.064 Uiso 1 1 calc R
H25B H 0.2120 0.4430 0.3349 0.064 Uiso 1 1 calc R
Cl1 Cl 0.40104(11) 0.58263(9) 0.36484(4) 0.0601(3) Uani 1 1 d .
Cl2 Cl 0.32786(12) 0.43429(12) 0.26287(4) 0.0707(3) Uani 1 1 d .
N1 N 0.6212(2) 0.2071(2) 0.06146(9) 0.0216(6) Uani 1 1 d .
N2 N 0.5702(2) 0.1485(2) 0.16338(9) 0.0254(6) Uani 1 1 d .
O1 O 0.8262(2) 0.33632(18) 0.08277(8) 0.0281(5) Uani 1 1 d .
O2 O 0.39217(19) 0.13811(18) 0.02671(7) 0.0258(5) Uani 1 1 d .
O3 O 0.6924(2) -0.2148(2) 0.24284(9) 0.0500(7) Uani 1 1 d .
O4 O 0.5585(2) 0.4327(2) 0.15208(9) 0.0321(5) Uani 1 1 d .
H4A H 0.555(4) 0.352(4) 0.1513(14) 0.054(12) Uiso 1 1 d .
O5 O 0.3958(2) 0.8751(2) 0.06871(9) 0.0335(6) Uani 1 1 d .
H5A H 0.384(3) 0.956(3) 0.0559(12) 0.045(10) Uiso 1 1 d .

loop_
_atom_site_aniso_label
_atom_site_aniso_U_11
_atom_site_aniso_U_22
_atom_site_aniso_U_33
_atom_site_aniso_U_23
_atom_site_aniso_U_13
_atom_site_aniso_U_12
C1 0.0263(17) 0.0170(16) 0.0213(16) -0.0019(13) 0.0039(14) -0.0001(13)
C2 0.0225(16) 0.0183(15) 0.0192(15) -0.0004(13) 0.0052(12) -0.0015(13)
C3 0.0227(16) 0.0174(15) 0.0185(15) -0.0010(12) 0.0053(13) -0.0021(13)
C4 0.0270(17) 0.0176(16) 0.0213(16) 0.0017(13) 0.0059(13) 0.0006(14)
C5 0.0205(15) 0.0194(16) 0.0206(15) -0.0005(13) 0.0034(12) -0.0026(13)
C6 0.0283(16) 0.0174(15) 0.0323(18) 0.0025(14) 0.0020(14) 0.0024(13)
C7 0.0216(16) 0.0188(16) 0.0300(17) 0.0010(14) -0.0018(13) -0.0034(13)
C8 0.0203(16) 0.0200(16) 0.0402(19) 0.0072(14) -0.0019(14) -0.0019(13)
C9 0.0241(16) 0.0244(18) 0.040(2) 0.0137(15) -0.0057(15) -0.0025(14)
C10 0.0287(18) 0.0323(19) 0.0316(19) 0.0086(15) -0.0001(15) -0.0085(15)
C11 0.0327(18) 0.0294(19) 0.0311(19) 0.0028(15) 0.0049(15) -0.0016(15)
C12 0.0365(19) 0.0208(17) 0.060(2) 0.0096(16) 0.0085(17) 0.0073(15)
C13 0.053(2) 0.051(2) 0.036(2) 0.0097(17) 0.0072(18) -0.0095(18)
C14 0.052(2) 0.034(2) 0.064(2) 0.0187(18) 0.0044(19) -0.0107(18)
C15 0.0260(17) 0.0191(16) 0.0258(17) 0.0004(13) 0.0066(14) 0.0029(13)
C16 0.0349(19) 0.0158(16) 0.0350(18) 0.0037(13) 0.0135(15) -0.0019(14)
C17 0.0259(17) 0.0254(17) 0.0358(18) 0.0004(14) 0.0102(14) -0.0075(14)
C18 0.0256(17) 0.0268(17) 0.0279(17) -0.0024(14) 0.0119(14) -0.0003(14)
C19 0.0251(18) 0.0310(19) 0.051(2) 0.0015(16) 0.0070(15) 0.0009(15)
C20 0.0270(18) 0.036(2) 0.047(2) 0.0045(17) 0.0025(16) 0.0132(16)
C21 0.0346(19) 0.0212(16) 0.0343(18) 0.0030(14) 0.0067(15) 0.0051(15)
C22 0.0290(18) 0.0199(16) 0.0282(17) -0.0015(14) 0.0076(14) -0.0031(14)
C23 0.0255(16) 0.0202(16) 0.0234(16) -0.0016(13) 0.0100(13) -0.0003(13)
C24 0.0250(16) 0.0209(17) 0.0271(16) -0.0018(13) 0.0048(13) -0.0052(13)
C25 0.051(2) 0.062(3) 0.051(2) 0.0096(19) 0.0152(19) -0.003(2)
Cl1 0.0781(7) 0.0411(6) 0.0643(6) 0.0007(5) 0.0214(5) 0.0062(5)
Cl2 0.0835(8) 0.0815(8) 0.0505(6) -0.0004(6) 0.0216(5) -0.0044(6)
N1 0.0229(13) 0.0144(13) 0.0254(13) 0.0042(11) -0.0012(11) -0.0004(11)
N2 0.0268(14) 0.0206(13) 0.0269(15) 0.0032(11) -0.0007(11) -0.0007(11)
O1 0.0239(12) 0.0270(12) 0.0307(12) 0.0015(9) -0.0029(10) -0.0005(9)
O2 0.0263(11) 0.0176(10) 0.0328(12) 0.0033(9) 0.0033(9) -0.0057(9)
O3 0.0391(13) 0.0374(14) 0.0710(17) 0.0359(13) 0.0025(12) 0.0013(11)
O4 0.0317(13) 0.0203(13) 0.0415(14) 0.0058(11) -0.0012(10) 0.0029(11)
O5 0.0353(13) 0.0168(12) 0.0460(14) 0.0085(11) 0.0004(10) -0.0047(10)

loop_
_atom_type_symbol
_atom_type_description
_atom_type_scat_dispersion_real
_atom_type_scat_dispersion_imag
_atom_type_scat_source
C C 0.0033 0.0016 'International Tables Vol C Tables 4.2.6.8 and 6.1.1.4'
H H 0.0000 0.0000 'International Tables Vol C Tables 4.2.6.8 and 6.1.1.4'
N N 0.0061 0.0033 'International Tables Vol C Tables 4.2.6.8 and 6.1.1.4'
O O 0.0106 0.0060 'International Tables Vol C Tables 4.2.6.8 and 6.1.1.4'
Cl Cl 0.1484 0.1585 'International Tables Vol C Tables 4.2.6.8 and 6.1.1.4'

loop_
_geom_angle_atom_site_label_1
_geom_angle_atom_site_label_2
_geom_angle_atom_site_label_3
_geom_angle
_geom_angle_site_symmetry_1
O1 C1 N1 124.8(2) .
O1 C1 C2 130.0(2) .
N1 C1 C2 105.2(2) .
C5 C2 C3 122.1(2) .
C5 C2 C1 129.5(2) .
C3 C2 C1 108.4(2) .
C5 C3 C2 123.4(2) 3_665
C5 C3 C4 128.7(2) 3_665
C2 C3 C4 107.9(2) .
O2 C4 N1 126.1(2) .
O2 C4 C3 127.7(2) .
N1 C4 C3 106.1(2) .
C3 C5 C2 114.5(2) 3_665
C3 C5 H5 122.7 3_665
C2 C5 H5 122.7 .
N1 C6 C7 114.2(2) .
N1 C6 H6A 108.7 .
C7 C6 H6A 108.7 .
N1 C6 H6B 108.7 .
C7 C6 H6B 108.7 .
H6A C6 H6B 107.6 .
N2 C7 C8 122.9(3) .
N2 C7 C6 118.5(2) .
C8 C7 C6 118.6(3) .
C9 C8 C7 117.2(3) .
C9 C8 C12 121.6(3) .
C7 C8 C12 121.2(3) .
O3 C9 C10 121.7(3) .
O3 C9 C8 116.9(3) .
C10 C9 C8 121.3(3) .
C11 C10 C9 116.0(3) .
C11 C10 C13 120.5(3) .
C9 C10 C13 123.4(3) .
N2 C11 C10 125.3(3) .
N2 C11 H11 117.4 .
C10 C11 H11 117.4 .
C8 C12 H12A 109.5 .
C8 C12 H12B 109.5 .
H12A C12 H12B 109.5 .
C8 C12 H12C 109.5 .
H12A C12 H12C 109.5 .
H12B C12 H12C 109.5 .
C10 C13 H13A 109.5 .
C10 C13 H13B 109.5 .
H13A C13 H13B 109.5 .
C10 C13 H13C 109.5 .
H13A C13 H13C 109.5 .
H13B C13 H13C 109.5 .
O3 C14 H14A 109.5 .
O3 C14 H14B 109.5 .
H14A C14 H14B 109.5 .
O3 C14 H14C 109.5 .
H14A C14 H14C 109.5 .
H14B C14 H14C 109.5 .
C24 C15 O4 118.2(3) .
C24 C15 C16 120.0(3) .
O4 C15 C16 121.8(2) .
C17 C16 C15 120.4(3) .
C17 C16 H16 119.8 .
C15 C16 H16 119.8 .
C16 C17 C18 121.4(3) .
C16 C17 H17 119.3 .
C18 C17 H17 119.3 .
C17 C18 C19 122.5(3) .
C17 C18 C23 117.8(3) .
C19 C18 C23 119.6(3) .
C20 C19 C18 120.7(3) .
C20 C19 H19 119.6 .
C18 C19 H19 119.6 .
C19 C20 C21 120.4(3) .
C19 C20 H20 119.8 .
C21 C20 H20 119.8 .
C22 C21 C20 120.3(3) .
C22 C21 H21 119.8 .
C20 C21 H21 119.8 .
C21 C22 O5 123.8(3) .
C21 C22 C23 121.2(3) .
O5 C22 C23 115.0(2) .
C24 C23 C18 119.8(2) .
C24 C23 C22 122.5(2) .
C18 C23 C22 117.7(3) .
C15 C24 C23 120.5(3) .
C15 C24 H24 119.7 .
C23 C24 H24 119.7 .
Cl2 C25 Cl1 111.84(19) .
Cl2 C25 H25A 109.2 .
Cl1 C25 H25A 109.2 .
Cl2 C25 H25B 109.2 .
Cl1 C25 H25B 109.2 .
H25A C25 H25B 107.9 .
C4 N1 C1 112.3(2) .
C4 N1 C6 124.7(2) .
C1 N1 C6 122.8(2) .
C7 N2 C11 117.3(2) .
C9 O3 C14 117.6(2) .
C15 O4 H4A 107(3) .
C22 O5 H5A 113(2) .

loop_
_geom_bond_atom_site_label_1
_geom_bond_atom_site_label_2
_geom_bond_distance
_geom_bond_site_symmetry_2
C1 O1 1.205(3) .
C1 N1 1.410(3) .
C1 C2 1.486(4) .
C2 C5 1.388(4) .
C2 C3 1.388(4) .
C3 C5 1.382(4) 3_665
C3 C4 1.491(4) .
C4 O2 1.221(3) .
C4 N1 1.379(3) .
C5 C3 1.382(4) 3_665
C5 H5 0.9500 .
C6 N1 1.449(3) .
C6 C7 1.501(4) .
C6 H6A 0.9900 .
C6 H6B 0.9900 .
C7 N2 1.341(3) .
C7 C8 1.399(4) .
C8 C9 1.391(4) .
C8 C12 1.501(4) .
C9 O3 1.369(3) .
C9 C10 1.391(4) .
C10 C11 1.376(4) .
C10 C13 1.506(4) .
C11 N2 1.341(4) .
C11 H11 0.9500 .
C12 H12A 0.9800 .
C12 H12B 0.9800 .
C12 H12C 0.9800 .
C13 H13A 0.9800 .
C13 H13B 0.9800 .
C13 H13C 0.9800 .
C14 O3 1.420(3) .
C14 H14A 0.9800 .
C14 H14B 0.9800 .
C14 H14C 0.9800 .
C15 C24 1.364(4) .
C15 O4 1.364(3) .
C15 C16 1.405(4) .
C16 C17 1.366(4) .
C16 H16 0.9500 .
C17 C18 1.408(4) .
C17 H17 0.9500 .
C18 C19 1.409(4) .
C18 C23 1.423(4) .
C19 C20 1.359(4) .
C19 H19 0.9500 .
C20 C21 1.407(4) .
C20 H20 0.9500 .
C21 C22 1.359(4) .
C21 H21 0.9500 .
C22 O5 1.371(3) .
C22 C23 1.426(4) .
C23 C24 1.411(4) .
C24 H24 0.9500 .
C25 Cl2 1.752(3) .
C25 Cl1 1.762(4) .
C25 H25A 0.9900 .
C25 H25B 0.9900 .
O4 H4A 0.79(3) .
O5 H5A 0.85(3) .

loop_
_geom_hbond_atom_site_label_D
_geom_hbond_atom_site_label_H
_geom_hbond_atom_site_label_A
_geom_hbond_distance_DH
_geom_hbond_distance_HA
_geom_hbond_distance_DA
_geom_hbond_angle_DHA
_geom_hbond_site_symmetry_A
O4 H4A N2 0.79(3) 2.01(3) 2.788(3) 169(4) .
O5 H5A O2 0.85(3) 1.93(3) 2.771(3) 170(3) 1_565

loop_
_geom_torsion_atom_site_label_1
_geom_torsion_atom_site_label_2
_geom_torsion_atom_site_label_3
_geom_torsion_atom_site_label_4
_geom_torsion
_geom_torsion_site_symmetry_1
_geom_torsion_site_symmetry_4
O1 C1 C2 C5 -0.7(5) . .
N1 C1 C2 C5 179.5(3) . .
O1 C1 C2 C3 179.7(3) . .
N1 C1 C2 C3 0.0(3) . .
C5 C2 C3 C5 0.3(4) . 3_665
C1 C2 C3 C5 179.9(2) . 3_665
C5 C2 C3 C4 -179.9(2) . .
C1 C2 C3 C4 -0.3(3) . .
C5 C3 C4 O2 0.2(5) 3_665 .
C2 C3 C4 O2 -179.6(3) . .
C5 C3 C4 N1 -179.7(3) 3_665 .
C2 C3 C4 N1 0.5(3) . .
C3 C2 C5 C3 -0.3(4) . 3_665
C1 C2 C5 C3 -179.7(2) . 3_665
N1 C6 C7 N2 -4.1(4) . .
N1 C6 C7 C8 176.2(2) . .
N2 C7 C8 C9 1.0(4) . .
C6 C7 C8 C9 -179.3(2) . .
N2 C7 C8 C12 -179.0(3) . .
C6 C7 C8 C12 0.7(4) . .
C7 C8 C9 O3 -177.5(2) . .
C12 C8 C9 O3 2.5(4) . .
C7 C8 C9 C10 -1.9(4) . .
C12 C8 C9 C10 178.1(3) . .
O3 C9 C10 C11 177.2(3) . .
C8 C9 C10 C11 1.8(4) . .
O3 C9 C10 C13 1.5(4) . .
C8 C9 C10 C13 -173.9(3) . .
C9 C10 C11 N2 -1.0(4) . .
C13 C10 C11 N2 174.9(3) . .
C24 C15 C16 C17 1.7(4) . .
O4 C15 C16 C17 -178.2(3) . .
C15 C16 C17 C18 0.3(4) . .
C16 C17 C18 C19 177.2(3) . .
C16 C17 C18 C23 -0.6(4) . .
C17 C18 C19 C20 -176.7(3) . .
C23 C18 C19 C20 1.1(4) . .
C18 C19 C20 C21 -0.3(5) . .
C19 C20 C21 C22 -0.3(5) . .
C20 C21 C22 O5 179.9(3) . .
C20 C21 C22 C23 0.2(4) . .
C17 C18 C23 C24 -1.0(4) . .
C19 C18 C23 C24 -178.8(3) . .
C17 C18 C23 C22 176.7(3) . .
C19 C18 C23 C22 -1.1(4) . .
C21 C22 C23 C24 178.2(3) . .
O5 C22 C23 C24 -1.5(4) . .
C21 C22 C23 C18 0.5(4) . .
O5 C22 C23 C18 -179.2(2) . .
O4 C15 C24 C23 176.6(2) . .
C16 C15 C24 C23 -3.3(4) . .
C18 C23 C24 C15 3.0(4) . .
C22 C23 C24 C15 -174.6(3) . .
O2 C4 N1 C1 179.6(3) . .
C3 C4 N1 C1 -0.5(3) . .
O2 C4 N1 C6 3.4(4) . .
C3 C4 N1 C6 -176.7(2) . .
O1 C1 N1 C4 -179.4(3) . .
C2 C1 N1 C4 0.4(3) . .
O1 C1 N1 C6 -3.1(4) . .
C2 C1 N1 C6 176.6(2) . .
C7 C6 N1 C4 -82.9(3) . .
C7 C6 N1 C1 101.3(3) . .
C8 C7 N2 C11 -0.1(4) . .
C6 C7 N2 C11 -179.8(2) . .
C10 C11 N2 C7 0.1(4) . .
C10 C9 O3 C14 64.9(4) . .
C8 C9 O3 C14 -119.5(3) . .
